data_9017859
loop_
_publ_author_name
'Talla, D.'
'Wildner, M.'

_publ_section_title
;
 Investigation of the kieserite-szomolnokite solid-solution series, (Mg,Fe)SO4*H2O,
 with relevance to Mars: Crystal chemistry, FTIR, and Raman spectroscopy
 under ambient and martian temperature conditions
 Note: T = -80 C
;
_journal_name_full 'American Mineralogist'
_journal_page_first 1732
_journal_page_last 1749
_journal_volume 104
_journal_year 2019
_chemical_compound_source Synthetic
_chemical_formula_sum 'H2 Mg O5 S'
_chemical_name_mineral Kieserite
_space_group_IT_number 15
_space_group_name_Hall '-C 2yc'
_space_group_name_H-M_alt 'C 1 2/c 1'
_symmetry_space_group_name_H-M 'C 1 2/c 1'
_cell_angle_alpha 90
_cell_angle_beta 117.884
_cell_angle_gamma 90
_cell_length_a 6.8815
_cell_length_b 7.6534
_cell_length_c 7.6172
_cell_formula_units_Z 4
_cell_volume 354.596
_database_code_amcsd 0021013
_diffrn_ambient_temperature 193.15
_exptl_crystal_density_diffrn 2.592
_cod_data_source_file inputs/fixed/split/05876.cif
_cod_data_source_block 05876
_cod_original_formula_sum 'Mg S O5 H2'
_cod_database_code 9017859

loop_
_space_group_symop_operation_xyz
x,y,z
1/2+x,1/2+y,z
x,-y,1/2+z
1/2+x,1/2-y,1/2+z
-x,y,1/2-z
1/2-x,1/2+y,1/2-z
-x,-y,-z
1/2-x,1/2-y,-z

loop_
_atom_site_aniso_label
_atom_site_aniso_U_11
_atom_site_aniso_U_22
_atom_site_aniso_U_33
_atom_site_aniso_U_12
_atom_site_aniso_U_13
_atom_site_aniso_U_23
Mg 0.00494 0.00595 0.00571 -0.00034 0.00217 0.00024
S 0.00351 0.00455 0.00540 0.00000 0.00177 0.00000
O1 0.00578 0.01021 0.01016 0.00271 0.00276 0.00436
O2 0.00810 0.00758 0.01082 0.00065 0.00592 0.00323
O3 0.00700 0.00830 0.00750 0.00000 0.00343 0.00000

loop_
_atom_site_label
_atom_site_fract_x
_atom_site_fract_y
_atom_site_fract_z
_atom_site_U_iso_or_equiv
Mg 0.00000 0.50000 0.00000 0.00566
S 0.00000 0.15635 0.25000 0.00461
O1 0.17541 0.04664 0.39602 0.00910
O2 0.09440 0.26900 0.15044 0.00824
O3 0.00000 0.63431 0.25000 0.00757
H 0.10400 0.70030 0.29100 0.02200

loop_
_cod_related_entry_id
_cod_related_entry_database
_cod_related_entry_code
1 AMCSD 0021013
